data_4327019
loop_
_publ_author_name
'Alberto Hern\'an-G\'omez'
'Avelino Mart\'in'
'Miguel Mena'
'Cristina Santamar\'ia'

_publ_contact_author_address
;
Department of Inorganic Chemistry
University of Alcala
Alcala de Henares
Madrid, SP
;
_publ_contact_author_email avelino.martin@uah.es
_publ_contact_author_name 'Martin, Avelino'
_publ_section_title
;
 Lithium Aluminates on a Molecular Titanium Oxide
;
_journal_name_full 'Inorganic Chemistry'
_journal_page_first 11856
_journal_page_last 11858
_journal_paper_doi 10.1021/ic201838z
_journal_volume 50
_journal_year 2011
_chemical_compound_source 'synthesis as described'
_chemical_formula_moiety 'C46 H72 Al1 Li1 O4 Ti3, C7 H8'
_chemical_formula_sum 'C53 H80 Al Li O4 Ti3'
_chemical_formula_weight 958.79
_chemical_name_systematic
;
 ?
;
_space_group_IT_number 2
_symmetry_cell_setting triclinic
_symmetry_Int_Tables_number 2
_symmetry_space_group_name_Hall '-P 1'
_symmetry_space_group_name_H-M 'P -1'
_atom_sites_solution_hydrogens geom
_atom_sites_solution_primary direct
_atom_sites_solution_secondary difmap
_audit_conform_dict_location ftp://ftp.iucr.org/pub/cif_core.dic
_audit_conform_dict_name cif_core.dic
_audit_conform_dict_version 2.3
_audit_creation_date 2011-02-14T12:54:54-00:00
_audit_creation_method 'WinGX routine CIF_UPDATE'
_cell_angle_alpha 91.553(7)
_cell_angle_beta 103.086(8)
_cell_angle_gamma 97.723(11)
_cell_formula_units_Z 2
_cell_length_a 11.6864(10)
_cell_length_b 13.2034(16)
_cell_length_c 17.5295(16)
_cell_measurement_reflns_used 212
_cell_measurement_temperature 200(2)
_cell_measurement_theta_max 20
_cell_measurement_theta_min 3
_cell_measurement_wavelength 0.71073
_cell_volume 2606.0(5)
_computing_cell_refinement 'Dirax/lsq (Duisenberg & Schreurs, 1989-2000)'
_computing_data_collection 'Collect (Bruker AXS BV, 1997-2004)'
_computing_data_reduction 'EvalCCD (Duisenberg & Schreurs 1990-2000)'
_computing_molecular_graphics 'Ortep-3 for Windows (Farrugia, 1997)'
_computing_publication_material 'WinGX publication routines (Farrugia, 1999)'
_computing_structure_refinement 'SHELXL-97 (Sheldrick, 2008)'
_computing_structure_solution 'SHELXS-97 (Sheldrick, 2008)'
_diffrn_ambient_temperature 200(2)
_diffrn_detector 'CCD plate'
_diffrn_detector_area_resol_mean 9
_diffrn_measured_fraction_theta_full 0.992
_diffrn_measured_fraction_theta_max 0.992
_diffrn_measurement_device '95mm CCD camera on \k-goniostat'
_diffrn_measurement_device_type KappaCCD
_diffrn_measurement_method 'CCD rotation images, thick slices'
_diffrn_orient_matrix_type X=UH
_diffrn_orient_matrix_UB_11 0.01
_diffrn_orient_matrix_UB_12 0
_diffrn_orient_matrix_UB_13 0
_diffrn_orient_matrix_UB_21 0
_diffrn_orient_matrix_UB_22 0.01
_diffrn_orient_matrix_UB_23 0
_diffrn_orient_matrix_UB_31 0
_diffrn_orient_matrix_UB_32 0
_diffrn_orient_matrix_UB_33 0.01
_diffrn_radiation_monochromator graphite
_diffrn_radiation_probe x-ray
_diffrn_radiation_type MoK\a
_diffrn_radiation_wavelength 0.71073
_diffrn_reflns_av_R_equivalents 0.0666
_diffrn_reflns_av_unetI/netI 0.0711
_diffrn_reflns_limit_h_max 15
_diffrn_reflns_limit_h_min -15
_diffrn_reflns_limit_k_max 17
_diffrn_reflns_limit_k_min -17
_diffrn_reflns_limit_l_max 22
_diffrn_reflns_limit_l_min -22
_diffrn_reflns_number 51278
_diffrn_reflns_reduction_process
;
 Scaled and merged with SORTAV
 R.H. Blessing, (1987) Cryst. Rev. 1, 3-58
 R.H. Blessing, (1989) J. Appl. Cryst. 22, 396-397
;
_diffrn_reflns_theta_full 27.5
_diffrn_reflns_theta_max 27.5
_diffrn_reflns_theta_min 3.01
_diffrn_source 'Enraf Nonius FR590'
_exptl_absorpt_coefficient_mu 0.507
_exptl_absorpt_correction_T_max 1.084
_exptl_absorpt_correction_T_min 0.887
_exptl_absorpt_correction_type multi-scan
_exptl_absorpt_process_details
;
 R.H. Blessing, Acta Cryst. (1995), A51, 33-38
;
_exptl_crystal_colour red
_exptl_crystal_density_diffrn 1.222
_exptl_crystal_description prism
_exptl_crystal_F_000 1024
_exptl_crystal_size_max 0.37
_exptl_crystal_size_mid 0.36
_exptl_crystal_size_min 0.28
_refine_diff_density_max 0.869
_refine_diff_density_min -0.358
_refine_diff_density_rms 0.077
_refine_ls_extinction_method none
_refine_ls_goodness_of_fit_ref 1.029
_refine_ls_hydrogen_treatment mixed
_refine_ls_matrix_type full
_refine_ls_number_parameters 592
_refine_ls_number_reflns 11888
_refine_ls_number_restraints 0
_refine_ls_restrained_S_all 1.029
_refine_ls_R_factor_all 0.1193
_refine_ls_R_factor_gt 0.0524
_refine_ls_shift/su_max 0.002
_refine_ls_shift/su_mean 0
_refine_ls_structure_factor_coef Fsqd
_refine_ls_weighting_details 'calc w=1/[\s^2^(Fo^2^)+(0.0530P)^2^+3.5172P] where P=(Fo^2^+2Fc^2^)/3'
_refine_ls_weighting_scheme calc
_refine_ls_wR_factor_gt 0.1152
_refine_ls_wR_factor_ref 0.1445
_reflns_number_gt 7379
_reflns_number_total 11888
_reflns_threshold_expression >2sigma(I)
_cod_data_source_file ic201838z_si_002_1.cif
_cod_data_source_block 6
_cod_original_formula_sum 'C53 H80 Al1 Li1 O4 Ti3'
_cod_database_code 4327019

loop_
_symmetry_equiv_pos_as_xyz
'x, y, z'
'-x, -y, -z'

loop_
_atom_site_label
_atom_site_type_symbol
_atom_site_fract_x
_atom_site_fract_y
_atom_site_fract_z
_atom_site_U_iso_or_equiv
_atom_site_adp_type
_atom_site_occupancy
_atom_site_symmetry_multiplicity
_atom_site_calc_flag
_atom_site_refinement_flags
C1 C 0.2335(3) 0.3644(2) 0.21333(16) 0.0246(6) Uani 1 1 d .
C2 C 0.1760(3) 0.4613(2) 0.2063(2) 0.0329(7) Uani 1 1 d .
C11 C 0.4603(3) 0.4026(2) 0.07175(17) 0.0324(7) Uani 1 1 d .
C12 C 0.3627(3) 0.4568(2) 0.06749(17) 0.0337(7) Uani 1 1 d .
C13 C 0.2592(3) 0.3944(2) 0.02206(18) 0.0347(7) Uani 1 1 d .
C14 C 0.2932(3) 0.3020(2) -0.00095(17) 0.0333(7) Uani 1 1 d .
C15 C 0.4171(3) 0.3068(2) 0.02963(17) 0.0322(7) Uani 1 1 d .
C16 C 0.5864(3) 0.4421(3) 0.1130(2) 0.0497(9) Uani 1 1 d .
H16A H 0.6326 0.3866 0.1181 0.075 Uiso 1 1 calc R
H16B H 0.5884 0.4711 0.1642 0.075 Uiso 1 1 calc R
H16C H 0.619 0.4936 0.0831 0.075 Uiso 1 1 calc R
C17 C 0.3709(4) 0.5662(3) 0.0959(2) 0.0550(11) Uani 1 1 d .
H17A H 0.4262 0.5786 0.1459 0.082 Uiso 1 1 calc R
H17B H 0.2942 0.5796 0.101 0.082 Uiso 1 1 calc R
H17C H 0.3976 0.6104 0.0589 0.082 Uiso 1 1 calc R
C18 C 0.1392(4) 0.4262(3) -0.0054(2) 0.0562(11) Uani 1 1 d .
H18A H 0.1315 0.4501 -0.0573 0.084 Uiso 1 1 calc R
H18B H 0.1301 0.4802 0.0296 0.084 Uiso 1 1 calc R
H18C H 0.0791 0.3687 -0.0062 0.084 Uiso 1 1 calc R
C19 C 0.2135(4) 0.2132(3) -0.0507(2) 0.0509(10) Uani 1 1 d .
H19A H 0.2101 0.1541 -0.0202 0.076 Uiso 1 1 calc R
H19B H 0.2447 0.1983 -0.0953 0.076 Uiso 1 1 calc R
H19C H 0.1351 0.2308 -0.0683 0.076 Uiso 1 1 calc R
C20 C 0.4888(4) 0.2249(3) 0.0156(2) 0.0475(9) Uani 1 1 d .
H20A H 0.4955 0.2238 -0.038 0.071 Uiso 1 1 calc R
H20B H 0.4501 0.1596 0.0259 0.071 Uiso 1 1 calc R
H20C H 0.5665 0.2388 0.0498 0.071 Uiso 1 1 calc R
C21 C 0.3797(3) 0.3687(2) 0.43946(17) 0.0341(7) Uani 1 1 d .
C22 C 0.3607(3) 0.4596(2) 0.40006(18) 0.0354(7) Uani 1 1 d .
C23 C 0.4612(3) 0.4912(2) 0.36918(18) 0.0351(7) Uani 1 1 d .
C24 C 0.5419(3) 0.4201(2) 0.38869(17) 0.0346(7) Uani 1 1 d .
C25 C 0.4910(3) 0.3441(2) 0.43258(17) 0.0332(7) Uani 1 1 d .
C26 C 0.2952(3) 0.3098(3) 0.4811(2) 0.0494(9) Uani 1 1 d .
H26A H 0.3135 0.2413 0.4871 0.074 Uiso 1 1 calc R
H26B H 0.2153 0.3076 0.4508 0.074 Uiso 1 1 calc R
H26C H 0.3029 0.3428 0.5318 0.074 Uiso 1 1 calc R
C27 C 0.2610(4) 0.5192(3) 0.4023(2) 0.0496(9) Uani 1 1 d .
H27A H 0.188 0.473 0.3947 0.074 Uiso 1 1 calc R
H27B H 0.2548 0.5664 0.3614 0.074 Uiso 1 1 calc R
H27C H 0.2763 0.5563 0.4522 0.074 Uiso 1 1 calc R
C28 C 0.4827(4) 0.5870(3) 0.3268(2) 0.0547(10) Uani 1 1 d .
H28A H 0.5171 0.6433 0.3644 0.082 Uiso 1 1 calc R
H28B H 0.4088 0.6014 0.2953 0.082 Uiso 1 1 calc R
H28C H 0.536 0.5775 0.2937 0.082 Uiso 1 1 calc R
C29 C 0.6602(3) 0.4253(3) 0.3683(2) 0.0474(9) Uani 1 1 d .
H29A H 0.6499 0.4277 0.3125 0.071 Uiso 1 1 calc R
H29B H 0.6954 0.3657 0.3856 0.071 Uiso 1 1 calc R
H29C H 0.7111 0.4856 0.3938 0.071 Uiso 1 1 calc R
C30 C 0.5443(3) 0.2523(3) 0.4654(2) 0.0471(9) Uani 1 1 d .
H30A H 0.576 0.2648 0.5209 0.071 Uiso 1 1 calc R
H30B H 0.6068 0.2404 0.4405 0.071 Uiso 1 1 calc R
H30C H 0.4842 0.1933 0.4558 0.071 Uiso 1 1 calc R
C31 C -0.0288(3) 0.1394(2) 0.13808(19) 0.0337(7) Uani 1 1 d .
C32 C -0.0431(3) 0.2363(2) 0.16864(18) 0.0298(7) Uani 1 1 d .
C33 C -0.0220(3) 0.2332(2) 0.25138(18) 0.0310(7) Uani 1 1 d .
C34 C 0.0055(3) 0.1346(2) 0.27182(19) 0.0327(7) Uani 1 1 d .
C35 C 0.0013(3) 0.0775(2) 0.2015(2) 0.0347(7) Uani 1 1 d .
C36 C -0.0450(3) 0.1075(3) 0.0530(2) 0.0545(11) Uani 1 1 d .
H36A H 0.02 0.0734 0.0465 0.082 Uiso 1 1 calc R
H36B H -0.0472 0.1669 0.0227 0.082 Uiso 1 1 calc R
H36C H -0.1181 0.0617 0.0355 0.082 Uiso 1 1 calc R
C37 C -0.0916(3) 0.3199(3) 0.1210(2) 0.0429(8) Uani 1 1 d .
H37A H -0.1763 0.3033 0.1039 0.064 Uiso 1 1 calc R
H37B H -0.0575 0.3267 0.0761 0.064 Uiso 1 1 calc R
H37C H -0.072 0.3832 0.1525 0.064 Uiso 1 1 calc R
C38 C -0.0362(3) 0.3161(3) 0.3074(2) 0.0430(8) Uani 1 1 d .
H38A H -0.0258 0.3812 0.2849 0.064 Uiso 1 1 calc R
H38B H 0.0222 0.3165 0.3558 0.064 Uiso 1 1 calc R
H38C H -0.1142 0.3035 0.3174 0.064 Uiso 1 1 calc R
C39 C 0.0322(3) 0.0963(3) 0.3530(2) 0.0507(9) Uani 1 1 d .
H39A H 0.062 0.1533 0.3906 0.076 Uiso 1 1 calc R
H39B H 0.0906 0.051 0.3568 0.076 Uiso 1 1 calc R
H39C H -0.0391 0.0603 0.3634 0.076 Uiso 1 1 calc R
C40 C 0.0229(3) -0.0323(2) 0.1952(3) 0.0519(10) Uani 1 1 d .
H40A H -0.0516 -0.0769 0.1846 0.078 Uiso 1 1 calc R
H40B H 0.0721 -0.0487 0.2437 0.078 Uiso 1 1 calc R
H40C H 0.062 -0.0412 0.1534 0.078 Uiso 1 1 calc R
C41 C 0.6619(3) 0.1397(3) 0.2884(2) 0.0486(9) Uani 1 1 d .
H41A H 0.6152 0.1843 0.3092 0.058 Uiso 1 1 calc R
H41B H 0.741 0.1498 0.3225 0.058 Uiso 1 1 calc R
C42 C 0.6704(4) 0.1709(3) 0.2068(2) 0.0588(11) Uani 1 1 d .
H42A H 0.7196 0.1293 0.1868 0.088 Uiso 1 1 calc R
H42B H 0.7045 0.2416 0.2095 0.088 Uiso 1 1 calc R
H42C H 0.5925 0.1615 0.1727 0.088 Uiso 1 1 calc R
C51 C 0.6211(4) -0.0510(4) 0.4010(2) 0.0620(12) Uani 1 1 d .
H51A H 0.581 -0.0122 0.4318 0.074 Uiso 1 1 calc R
H51B H 0.5885 -0.1227 0.4001 0.074 Uiso 1 1 calc R
C52 C 0.7507(5) -0.0375(5) 0.4393(3) 0.099(2) Uani 1 1 d .
H52A H 0.7895 -0.0816 0.4123 0.148 Uiso 1 1 calc R
H52B H 0.7611 -0.0546 0.4931 0.148 Uiso 1 1 calc R
H52C H 0.7846 0.0325 0.4371 0.148 Uiso 1 1 calc R
C61 C 0.6467(3) -0.0973(3) 0.2212(2) 0.0502(9) Uani 1 1 d .
H61A H 0.6225 -0.077 0.1678 0.06 Uiso 1 1 calc R
H61B H 0.7328 -0.0867 0.2355 0.06 Uiso 1 1 calc R
C62 C 0.6040(4) -0.2107(3) 0.2224(3) 0.0688(13) Uani 1 1 d .
H62A H 0.6284 -0.2325 0.2746 0.103 Uiso 1 1 calc R
H62B H 0.6377 -0.2483 0.1874 0.103 Uiso 1 1 calc R
H62C H 0.519 -0.2232 0.2058 0.103 Uiso 1 1 calc R
C71 C 0.3454(3) -0.0808(2) 0.2298(2) 0.0456(9) Uani 1 1 d .
C72 C 0.2921(4) -0.1309(3) 0.2844(3) 0.0691(14) Uani 1 1 d .
C73 C 0.2101(4) -0.2207(4) 0.2569(5) 0.110(3) Uani 1 1 d .
H73 H 0.1735 -0.2564 0.292 0.132 Uiso 1 1 calc R
C74 C 0.1837(5) -0.2556(4) 0.1802(7) 0.127(4) Uani 1 1 d .
H74 H 0.1315 -0.3158 0.164 0.152 Uiso 1 1 calc R
C75 C 0.2335(5) -0.2028(4) 0.1270(4) 0.100(2) Uani 1 1 d .
H75 H 0.2132 -0.2265 0.0745 0.119 Uiso 1 1 calc R
C76 C 0.3135(3) -0.1149(3) 0.1501(3) 0.0600(13) Uani 1 1 d .
C77 C 0.3149(5) -0.0869(5) 0.3668(4) 0.098(2) Uani 1 1 d .
H77A H 0.3923 -0.0982 0.3951 0.147 Uiso 1 1 calc R
H77B H 0.256 -0.1196 0.3919 0.147 Uiso 1 1 calc R
H77C H 0.3112 -0.0148 0.3664 0.147 Uiso 1 1 calc R
C78 C 0.3627(4) -0.0537(4) 0.0908(3) 0.0709(14) Uani 1 1 d .
H78A H 0.3397 -0.0913 0.0407 0.106 Uiso 1 1 calc R
H78B H 0.4477 -0.0411 0.1072 0.106 Uiso 1 1 calc R
H78C H 0.3321 0.0104 0.0865 0.106 Uiso 1 1 calc R
C101 C 0.9246(4) 0.6584(4) 0.3350(3) 0.0620(11) Uani 1 1 d .
C102 C 0.9392(5) 0.7624(4) 0.3537(3) 0.0835(15) Uani 1 1 d .
H102 H 0.9037 0.805 0.317 0.1 Uiso 1 1 calc R
C103 C 1.0059(5) 0.8047(4) 0.4262(3) 0.0846(15) Uani 1 1 d .
H103 H 1.0159 0.8751 0.437 0.101 Uiso 1 1 calc R
C104 C 1.0564(4) 0.7436(4) 0.4815(3) 0.0695(13) Uani 1 1 d .
H104 H 1.1024 0.772 0.5296 0.083 Uiso 1 1 calc R
C105 C 1.0391(4) 0.6408(4) 0.4656(3) 0.0733(13) Uani 1 1 d .
H105 H 1.0706 0.598 0.5037 0.088 Uiso 1 1 calc R
C106 C 0.9736(4) 0.5992(4) 0.3916(3) 0.0676(12) Uani 1 1 d .
H106 H 0.9635 0.5287 0.3812 0.081 Uiso 1 1 calc R
C107 C 0.8582(5) 0.6129(5) 0.2539(3) 0.0947(18) Uani 1 1 d .
H10A H 0.8384 0.5402 0.2556 0.142 Uiso 1 1 calc R
H10B H 0.9074 0.6271 0.2173 0.142 Uiso 1 1 calc R
H10C H 0.7867 0.6428 0.2374 0.142 Uiso 1 1 calc R
Al1 Al 0.58922(9) -0.00527(7) 0.29108(6) 0.0352(2) Uani 1 1 d .
Li1 Li 0.3882(5) 0.1337(4) 0.2372(3) 0.0395(13) Uani 1 1 d .
O1 O 0.42911(19) 0.00367(16) 0.25248(13) 0.0343(5) Uani 1 1 d .
O12 O 0.44774(17) 0.29613(15) 0.22831(11) 0.0282(4) Uani 1 1 d .
O13 O 0.24274(18) 0.17978(14) 0.14049(11) 0.0277(4) Uani 1 1 d .
O23 O 0.28076(18) 0.20025(14) 0.30259(11) 0.0266(4) Uani 1 1 d .
Ti1 Ti 0.33201(5) 0.30622(4) 0.13883(3) 0.02505(13) Uani 1 1 d .
Ti2 Ti 0.37055(5) 0.32775(4) 0.30542(3) 0.02566(13) Uani 1 1 d .
Ti3 Ti 0.15962(5) 0.20951(4) 0.21488(3) 0.02420(13) Uani 1 1 d .
H2A H 0.129(3) 0.462(2) 0.241(2) 0.035(9) Uiso 1 1 d .
H2B H 0.235(3) 0.524(2) 0.2174(18) 0.030(8) Uiso 1 1 d .
H2C H 0.124(4) 0.467(3) 0.156(2) 0.058(12) Uiso 1 1 d .

loop_
_atom_site_aniso_label
_atom_site_aniso_U_11
_atom_site_aniso_U_22
_atom_site_aniso_U_33
_atom_site_aniso_U_23
_atom_site_aniso_U_13
_atom_site_aniso_U_12
C1 0.0277(15) 0.0226(14) 0.0227(14) -0.0009(11) 0.0050(12) 0.0028(12)
C2 0.0395(19) 0.0260(16) 0.0342(18) -0.0021(14) 0.0083(16) 0.0093(14)
C11 0.0418(19) 0.0344(17) 0.0210(14) 0.0039(13) 0.0106(13) -0.0009(14)
C12 0.051(2) 0.0292(16) 0.0239(15) 0.0056(13) 0.0142(14) 0.0050(14)
C13 0.0428(19) 0.0406(18) 0.0250(15) 0.0129(14) 0.0106(14) 0.0137(15)
C14 0.0403(19) 0.0356(17) 0.0226(15) 0.0045(13) 0.0075(13) -0.0006(14)
C15 0.0433(19) 0.0352(17) 0.0215(14) 0.0031(13) 0.0136(13) 0.0064(14)
C16 0.046(2) 0.062(2) 0.0346(19) 0.0058(17) 0.0066(16) -0.0102(18)
C17 0.094(3) 0.0307(18) 0.048(2) 0.0066(16) 0.035(2) 0.0051(19)
C18 0.060(3) 0.077(3) 0.039(2) 0.023(2) 0.0126(18) 0.032(2)
C19 0.060(2) 0.057(2) 0.0290(18) -0.0063(17) 0.0074(17) -0.0082(19)
C20 0.061(2) 0.049(2) 0.041(2) 0.0044(17) 0.0232(18) 0.0185(18)
C21 0.0400(19) 0.0381(17) 0.0204(15) -0.0049(13) 0.0048(13) -0.0030(14)
C22 0.0425(19) 0.0344(17) 0.0244(15) -0.0102(13) -0.0006(13) 0.0049(14)
C23 0.045(2) 0.0279(16) 0.0259(16) -0.0049(13) 0.0003(14) -0.0031(14)
C24 0.0352(18) 0.0390(18) 0.0238(15) -0.0059(13) 0.0014(13) -0.0046(14)
C25 0.0360(18) 0.0358(17) 0.0222(15) -0.0028(13) -0.0010(13) -0.0001(14)
C26 0.051(2) 0.061(2) 0.0317(18) -0.0021(17) 0.0118(16) -0.0072(19)
C27 0.060(2) 0.049(2) 0.039(2) -0.0126(17) 0.0077(17) 0.0158(18)
C28 0.073(3) 0.0343(19) 0.046(2) -0.0014(16) 0.0032(19) -0.0117(18)
C29 0.036(2) 0.058(2) 0.041(2) -0.0076(17) 0.0055(16) -0.0087(17)
C30 0.052(2) 0.047(2) 0.0352(19) 0.0047(16) -0.0034(16) 0.0068(17)
C31 0.0242(16) 0.0372(17) 0.0362(17) -0.0059(14) 0.0015(13) 0.0027(13)
C32 0.0250(16) 0.0302(16) 0.0352(16) 0.0014(13) 0.0087(13) 0.0043(12)
C33 0.0245(16) 0.0315(16) 0.0384(17) -0.0032(13) 0.0111(13) 0.0035(12)
C34 0.0243(16) 0.0357(17) 0.0361(17) 0.0034(14) 0.0046(13) 0.0010(13)
C35 0.0227(16) 0.0255(15) 0.054(2) -0.0020(14) 0.0071(14) -0.0006(12)
C36 0.045(2) 0.066(3) 0.043(2) -0.0259(19) -0.0065(17) 0.0089(19)
C37 0.0360(19) 0.045(2) 0.049(2) 0.0106(16) 0.0061(16) 0.0150(16)
C38 0.041(2) 0.044(2) 0.046(2) -0.0076(16) 0.0193(16) 0.0037(16)
C39 0.045(2) 0.059(2) 0.050(2) 0.0204(19) 0.0155(18) 0.0025(18)
C40 0.039(2) 0.0274(17) 0.082(3) -0.0046(18) 0.0036(19) 0.0001(15)
C41 0.049(2) 0.042(2) 0.049(2) 0.0067(17) 0.0031(18) 0.0016(17)
C42 0.047(2) 0.061(3) 0.068(3) 0.026(2) 0.014(2) 0.0023(19)
C51 0.049(2) 0.079(3) 0.053(2) 0.030(2) 0.0025(19) 0.001(2)
C52 0.084(4) 0.112(5) 0.078(4) 0.038(3) -0.018(3) -0.011(3)
C61 0.042(2) 0.049(2) 0.063(3) 0.0060(19) 0.0145(18) 0.0158(17)
C62 0.070(3) 0.040(2) 0.102(4) 0.004(2) 0.028(3) 0.012(2)
C71 0.0315(18) 0.0267(17) 0.078(3) 0.0083(17) 0.0052(18) 0.0138(14)
C72 0.040(2) 0.055(3) 0.120(4) 0.044(3) 0.021(3) 0.021(2)
C73 0.037(3) 0.058(3) 0.237(9) 0.074(5) 0.024(4) 0.016(2)
C74 0.051(3) 0.030(3) 0.269(11) 0.010(5) -0.028(5) 0.010(2)
C75 0.065(3) 0.040(3) 0.164(6) -0.030(3) -0.040(4) 0.026(2)
C76 0.044(2) 0.036(2) 0.087(3) -0.020(2) -0.017(2) 0.0189(17)
C77 0.063(3) 0.140(5) 0.117(5) 0.084(4) 0.051(3) 0.042(3)
C78 0.067(3) 0.089(3) 0.051(3) -0.027(2) -0.012(2) 0.040(3)
C101 0.055(3) 0.066(3) 0.069(3) 0.009(2) 0.020(2) 0.010(2)
C102 0.090(4) 0.077(4) 0.083(4) 0.031(3) 0.017(3) 0.010(3)
C103 0.099(4) 0.065(3) 0.089(4) 0.005(3) 0.027(3) 0.002(3)
C104 0.076(3) 0.077(3) 0.058(3) -0.004(2) 0.023(2) 0.008(3)
C105 0.081(3) 0.079(3) 0.067(3) 0.004(3) 0.018(3) 0.032(3)
C106 0.071(3) 0.061(3) 0.074(3) -0.005(2) 0.016(2) 0.025(2)
C107 0.079(4) 0.117(5) 0.078(4) 0.005(3) -0.004(3) 0.017(3)
Al1 0.0343(5) 0.0336(5) 0.0373(5) 0.0081(4) 0.0057(4) 0.0065(4)
Li1 0.050(3) 0.030(3) 0.044(3) 0.001(2) 0.015(3) 0.014(2)
O1 0.0333(12) 0.0303(11) 0.0394(12) 0.0021(10) 0.0065(10) 0.0079(9)
O12 0.0252(11) 0.0326(11) 0.0262(10) 0.0009(9) 0.0038(8) 0.0055(9)
O13 0.0319(11) 0.0233(10) 0.0271(10) -0.0035(8) 0.0060(9) 0.0042(8)
O23 0.0314(11) 0.0239(10) 0.0239(10) 0.0034(8) 0.0049(8) 0.0039(8)
Ti1 0.0301(3) 0.0236(3) 0.0218(3) 0.0012(2) 0.0062(2) 0.0049(2)
Ti2 0.0290(3) 0.0251(3) 0.0208(3) -0.0011(2) 0.0027(2) 0.0023(2)
Ti3 0.0251(3) 0.0221(3) 0.0247(3) -0.0004(2) 0.0044(2) 0.0035(2)

loop_
_atom_type_symbol
_atom_type_description
_atom_type_scat_dispersion_real
_atom_type_scat_dispersion_imag
_atom_type_scat_source
C C 0.0033 0.0016 'International Tables Vol C Tables 4.2.6.8 and 6.1.1.4'
H H 0 0 'International Tables Vol C Tables 4.2.6.8 and 6.1.1.4'
Al Al 0.0645 0.0514 'International Tables Vol C Tables 4.2.6.8 and 6.1.1.4'
Li Li -0.0003 0.0001 'International Tables Vol C Tables 4.2.6.8 and 6.1.1.4'
O O 0.0106 0.006 'International Tables Vol C Tables 4.2.6.8 and 6.1.1.4'
Ti Ti 0.2776 0.4457 'International Tables Vol C Tables 4.2.6.8 and 6.1.1.4'

loop_
_exptl_crystal_face_index_h
_exptl_crystal_face_index_k
_exptl_crystal_face_index_l
_exptl_crystal_face_perp_dist
-1 5 -2 0.173
0 1 -2 0.249
4 -9 -10 0.304
1 -6 3 0.236
-1 -3 10 0.202
-1 2 3 0.196
12 1 -2 0.21
0 -1 -3 0.284
-9 -1 1 0.266
-7 2 8 0.243
1 2 6 0.229
2 -1 -4 0.304
-4 -3 -6 0.291

loop_
_geom_angle_atom_site_label_1
_geom_angle_atom_site_label_2
_geom_angle_atom_site_label_3
_geom_angle
C2 C1 Ti3 131.0(2)
C2 C1 Ti1 128.2(2)
Ti3 C1 Ti1 84.41(10)
C2 C1 Ti2 128.0(2)
Ti3 C1 Ti2 84.46(10)
Ti1 C1 Ti2 84.65(11)
C12 C11 C15 107.6(3)
C12 C11 C16 125.2(3)
C15 C11 C16 127.1(3)
C12 C11 Ti1 74.17(18)
C15 C11 Ti1 71.67(17)
C16 C11 Ti1 120.4(2)
C11 C12 C13 108.1(3)
C11 C12 C17 125.2(3)
C13 C12 C17 126.1(3)
C11 C12 Ti1 71.38(17)
C13 C12 Ti1 73.51(17)
C17 C12 Ti1 127.5(2)
C14 C13 C12 107.9(3)
C14 C13 C18 125.5(3)
C12 C13 C18 126.2(3)
C14 C13 Ti1 71.51(17)
C12 C13 Ti1 72.14(17)
C18 C13 Ti1 128.0(2)
C13 C14 C15 108.0(3)
C13 C14 C19 126.8(3)
C15 C14 C19 125.2(3)
C13 C14 Ti1 74.44(17)
C15 C14 Ti1 71.11(17)
C19 C14 Ti1 121.1(2)
C11 C15 C14 108.3(3)
C11 C15 C20 127.0(3)
C14 C15 C20 124.7(3)
C11 C15 Ti1 73.35(17)
C14 C15 Ti1 74.04(17)
C20 C15 Ti1 120.8(2)
C25 C21 C22 108.1(3)
C25 C21 C26 126.5(3)
C22 C21 C26 125.4(3)
C25 C21 Ti2 71.26(17)
C22 C21 Ti2 73.96(17)
C26 C21 Ti2 120.6(2)
C21 C22 C23 107.9(3)
C21 C22 C27 125.1(3)
C23 C22 C27 126.4(3)
C21 C22 Ti2 71.49(17)
C23 C22 Ti2 72.54(17)
C27 C22 Ti2 128.8(2)
C24 C23 C22 108.4(3)
C24 C23 C28 125.1(3)
C22 C23 C28 126.4(3)
C24 C23 Ti2 71.12(17)
C22 C23 Ti2 73.06(17)
C28 C23 Ti2 124.3(2)
C23 C24 C25 107.5(3)
C23 C24 C29 126.0(3)
C25 C24 C29 126.5(3)
C23 C24 Ti2 74.30(17)
C25 C24 Ti2 71.60(17)
C29 C24 Ti2 120.6(2)
C21 C25 C24 108.2(3)
C21 C25 C30 125.2(3)
C24 C25 C30 126.7(3)
C21 C25 Ti2 73.86(17)
C24 C25 Ti2 72.95(17)
C30 C25 Ti2 118.6(2)
C35 C31 C32 108.0(3)
C35 C31 C36 125.8(3)
C32 C31 C36 126.2(3)
C35 C31 Ti3 71.49(17)
C32 C31 Ti3 74.33(17)
C36 C31 Ti3 120.8(2)
C33 C32 C31 107.8(3)
C33 C32 C37 126.0(3)
C31 C32 C37 125.5(3)
C33 C32 Ti3 73.07(17)
C31 C32 Ti3 70.99(17)
C37 C32 Ti3 129.1(2)
C32 C33 C34 108.0(3)
C32 C33 C38 126.3(3)
C34 C33 C38 125.5(3)
C32 C33 Ti3 72.63(17)
C34 C33 Ti3 71.22(17)
C38 C33 Ti3 125.8(2)
C35 C34 C33 107.5(3)
C35 C34 C39 125.9(3)
C33 C34 C39 126.6(3)
C35 C34 Ti3 71.02(18)
C33 C34 Ti3 74.22(18)
C39 C34 Ti3 121.1(2)
C31 C35 C34 108.6(3)
C31 C35 C40 125.6(3)
C34 C35 C40 125.8(3)
C31 C35 Ti3 73.63(18)
C34 C35 Ti3 73.92(17)
C40 C35 Ti3 119.6(2)
C42 C41 Al1 113.7(3)
C52 C51 Al1 112.6(3)
C62 C61 Al1 116.1(3)
O1 C71 C72 120.4(4)
O1 C71 C76 118.5(4)
C72 C71 C76 121.0(4)
C71 C72 C73 117.0(6)
C71 C72 C77 120.7(4)
C73 C72 C77 122.1(5)
C74 C73 C72 121.4(7)
C73 C74 C75 120.5(6)
C74 C75 C76 120.8(6)
C75 C76 C71 119.1(5)
C75 C76 C78 120.6(5)
C71 C76 C78 120.2(3)
C106 C101 C102 117.0(5)
C106 C101 C107 121.6(5)
C102 C101 C107 121.4(5)
C101 C102 C103 121.5(5)
C104 C103 C102 120.3(5)
C105 C104 C103 119.3(5)
C104 C105 C106 119.8(5)
C101 C106 C105 122.0(4)
O1 Al1 C61 110.97(14)
O1 Al1 C41 101.17(14)
C61 Al1 C41 111.16(17)
O1 Al1 C51 111.63(15)
C61 Al1 C51 110.71(19)
C41 Al1 C51 110.87(18)
O1 Al1 Li1 31.45(12)
C61 Al1 Li1 125.82(16)
C41 Al1 Li1 69.96(16)
C51 Al1 Li1 119.18(18)
O1 Li1 O23 122.9(3)
O1 Li1 O12 147.5(3)
O23 Li1 O12 79.81(19)
O1 Li1 O13 127.1(3)
O23 Li1 O13 78.0(2)
O12 Li1 O13 76.85(19)
O1 Li1 Ti2 147.8(3)
O23 Li1 Ti2 40.54(10)
O12 Li1 Ti2 40.57(10)
O13 Li1 Ti2 81.43(16)
O1 Li1 Ti3 131.6(3)
O23 Li1 Ti3 39.32(11)
O12 Li1 Ti3 80.80(17)
O13 Li1 Ti3 39.38(10)
Ti2 Li1 Ti3 58.99(10)
O1 Li1 Ti1 152.6(3)
O23 Li1 Ti1 81.19(17)
O12 Li1 Ti1 38.64(11)
O13 Li1 Ti1 38.85(10)
Ti2 Li1 Ti1 58.89(10)
Ti3 Li1 Ti1 57.88(11)
O1 Li1 Al1 31.60(13)
O23 Li1 Al1 130.4(2)
O12 Li1 Al1 116.5(2)
O13 Li1 Al1 148.8(2)
Ti2 Li1 Al1 127.7(2)
Ti3 Li1 Al1 160.4(2)
Ti1 Li1 Al1 141.6(2)
C71 O1 Li1 120.3(3)
C71 O1 Al1 122.48(19)
Li1 O1 Al1 116.9(2)
Ti1 O12 Ti2 100.88(10)
Ti1 O12 Li1 93.68(18)
Ti2 O12 Li1 89.38(17)
Ti1 O13 Ti3 100.16(9)
Ti1 O13 Li1 90.74(17)
Ti3 O13 Li1 89.64(16)
Ti2 O23 Ti3 100.06(9)
Ti2 O23 Li1 90.98(18)
Ti3 O23 Li1 93.97(18)
O12 Ti1 O13 97.16(9)
O12 Ti1 C1 86.93(10)
O13 Ti1 C1 87.37(10)
O12 Ti1 C15 109.06(10)
O13 Ti1 C15 109.16(10)
C1 Ti1 C15 154.64(11)
O12 Ti1 C11 95.53(10)
O13 Ti1 C11 144.05(10)
C1 Ti1 C11 126.86(11)
C15 Ti1 C11 34.98(10)
O12 Ti1 C14 143.55(11)
O13 Ti1 C14 93.91(10)
C1 Ti1 C14 128.30(11)
C15 Ti1 C14 34.86(11)
C11 Ti1 C14 57.82(10)
O12 Ti1 C12 115.76(10)
O13 Ti1 C12 146.79(10)
C1 Ti1 C12 98.16(11)
C15 Ti1 C12 57.47(11)
C11 Ti1 C12 34.45(11)
C14 Ti1 C12 57.15(10)
O12 Ti1 C13 149.91(11)
O13 Ti1 C13 112.48(11)
C1 Ti1 C13 99.08(11)
C15 Ti1 C13 57.27(11)
C11 Ti1 C13 57.34(11)
C14 Ti1 C13 34.05(11)
C12 Ti1 C13 34.35(11)
O12 Ti1 Ti3 88.92(7)
O13 Ti1 Ti3 40.00(6)
C1 Ti1 Ti3 47.73(8)
C15 Ti1 Ti3 147.52(8)
C11 Ti1 Ti3 172.92(8)
C14 Ti1 Ti3 120.44(8)
C12 Ti1 Ti3 138.47(8)
C13 Ti1 Ti3 116.94(8)
O12 Ti1 Ti2 39.67(6)
O13 Ti1 Ti2 88.91(6)
C1 Ti1 Ti2 47.68(8)
C15 Ti1 Ti2 147.13(8)
C11 Ti1 Ti2 121.12(8)
C14 Ti1 Ti2 175.03(8)
C12 Ti1 Ti2 118.89(7)
C13 Ti1 Ti2 140.99(8)
Ti3 Ti1 Ti2 59.927(19)
O12 Ti1 Li1 47.68(13)
O13 Ti1 Li1 50.40(13)
C1 Ti1 Li1 93.45(13)
C15 Ti1 Li1 111.89(13)
C11 Ti1 Li1 126.31(14)
C14 Ti1 Li1 126.02(13)
C12 Ti1 Li1 159.33(15)
C13 Ti1 Li1 158.45(13)
Ti3 Ti1 Li1 60.64(12)
Ti2 Ti1 Li1 58.82(11)
O23 Ti2 O12 96.76(9)
O23 Ti2 C1 87.42(10)
O12 Ti2 C1 86.71(10)
O23 Ti2 C25 102.71(10)
O12 Ti2 C25 114.12(10)
C1 Ti2 C25 155.05(11)
O23 Ti2 C24 136.44(10)
O12 Ti2 C24 94.40(10)
C1 Ti2 C24 135.27(11)
C25 Ti2 C24 35.45(11)
O23 Ti2 C21 94.86(10)
O12 Ti2 C21 148.88(10)
C1 Ti2 C21 122.63(11)
C25 Ti2 C21 34.87(11)
C24 Ti2 C21 58.24(11)
O23 Ti2 C23 152.04(10)
O12 Ti2 C23 109.33(10)
C1 Ti2 C23 103.52(11)
C25 Ti2 C23 57.88(11)
C24 Ti2 C23 34.58(11)
C21 Ti2 C23 57.50(11)
O23 Ti2 C22 119.60(10)
O12 Ti2 C22 143.49(11)
C1 Ti2 C22 97.38(11)
C25 Ti2 C22 57.76(11)
C24 Ti2 C22 57.71(11)
C21 Ti2 C22 34.55(11)
C23 Ti2 C22 34.39(11)
O23 Ti2 Ti3 40.04(6)
O12 Ti2 Ti3 88.71(6)
C1 Ti2 Ti3 47.71(8)
C25 Ti2 Ti3 140.37(8)
C24 Ti2 Ti3 175.76(8)
C21 Ti2 Ti3 117.97(8)
C23 Ti2 Ti3 146.27(9)
C22 Ti2 Ti3 120.62(8)
O23 Ti2 Li1 48.48(13)
O12 Ti2 Li1 50.05(13)
C1 Ti2 Li1 96.30(14)
C25 Ti2 Li1 107.53(14)
C24 Ti2 Li1 118.32(15)
C21 Ti2 Li1 126.80(14)
C23 Ti2 Li1 150.72(15)
C22 Ti2 Li1 161.33(14)
Ti3 Ti2 Li1 61.83(12)
O23 Ti2 Ti1 88.68(6)
O12 Ti2 Ti1 39.45(6)
C1 Ti2 Ti1 47.68(8)
C25 Ti2 Ti1 153.05(9)
C24 Ti2 Ti1 124.22(8)
C21 Ti2 Ti1 169.63(9)
C23 Ti2 Ti1 117.81(8)
C22 Ti2 Ti1 136.13(8)
Ti3 Ti2 Ti1 59.874(19)
Li1 Ti2 Ti1 62.29(12)
O13 Ti3 O23 96.64(9)
O13 Ti3 C1 87.34(10)
O23 Ti3 C1 87.41(10)
O13 Ti3 C35 106.59(10)
O23 Ti3 C35 112.75(11)
C1 Ti3 C35 153.25(11)
O13 Ti3 C31 95.45(10)
O23 Ti3 C31 147.63(10)
C1 Ti3 C31 123.10(11)
C35 Ti3 C31 34.88(12)
O13 Ti3 C34 140.75(10)
O23 Ti3 C34 95.00(10)
C1 Ti3 C34 130.60(11)
C35 Ti3 C34 35.06(11)
C31 Ti3 C34 58.01(11)
O13 Ti3 C32 117.69(10)
O23 Ti3 C32 145.61(10)
C1 Ti3 C32 95.66(11)
C35 Ti3 C32 57.72(11)
C31 Ti3 C32 34.68(10)
C34 Ti3 C32 57.54(11)
O13 Ti3 C33 151.34(10)
O23 Ti3 C33 111.38(10)
C1 Ti3 C33 99.44(11)
C35 Ti3 C33 57.69(10)
C31 Ti3 C33 57.51(10)
C34 Ti3 C33 34.57(11)
C32 Ti3 C33 34.30(10)
O13 Ti3 Ti1 39.84(6)
O23 Ti3 Ti1 88.86(6)
C1 Ti3 Ti1 47.86(8)
C35 Ti3 Ti1 143.95(9)
C31 Ti3 Ti1 118.83(8)
C34 Ti3 Ti1 175.82(8)
C32 Ti3 Ti1 118.28(8)
C33 Ti3 Ti1 141.99(8)
O13 Ti3 Ti2 89.03(6)
O23 Ti3 Ti2 39.90(6)
C1 Ti3 Ti2 47.83(8)
C35 Ti3 Ti2 151.18(9)
C31 Ti3 Ti2 169.81(8)
C34 Ti3 Ti2 122.34(8)
C32 Ti3 Ti2 135.50(7)
C33 Ti3 Ti2 116.17(7)
Ti1 Ti3 Ti2 60.199(19)
O13 Ti3 Li1 50.97(13)
O23 Ti3 Li1 46.70(13)
C1 Ti3 Li1 94.21(14)
C35 Ti3 Li1 112.36(14)
C31 Ti3 Li1 130.31(13)
C34 Ti3 Li1 122.50(14)
C32 Ti3 Li1 164.56(13)
C33 Ti3 Li1 153.73(14)
Ti1 Ti3 Li1 61.48(12)
Ti2 Ti3 Li1 59.19(11)

loop_
_geom_bond_atom_site_label_1
_geom_bond_atom_site_label_2
_geom_bond_distance
C1 C2 1.518(4)
C1 Ti3 2.114(3)
C1 Ti1 2.118(3)
C1 Ti2 2.118(3)
C11 C12 1.415(5)
C11 C15 1.418(4)
C11 C16 1.503(5)
C11 Ti1 2.370(3)
C12 C13 1.427(5)
C12 C17 1.498(4)
C12 Ti1 2.406(3)
C13 C14 1.409(4)
C13 C18 1.496(5)
C13 Ti1 2.424(3)
C14 C15 1.419(5)
C14 C19 1.512(4)
C14 Ti1 2.386(3)
C15 C20 1.501(5)
C15 Ti1 2.348(3)
C21 C25 1.412(5)
C21 C22 1.419(5)
C21 C26 1.505(5)
C21 Ti2 2.372(3)
C22 C23 1.420(5)
C22 C27 1.498(5)
C22 Ti2 2.404(3)
C23 C24 1.413(5)
C23 C28 1.505(5)
C23 Ti2 2.397(3)
C24 C25 1.430(4)
C24 C29 1.497(5)
C24 Ti2 2.356(3)
C25 C30 1.505(5)
C25 Ti2 2.338(3)
C31 C35 1.405(5)
C31 C32 1.419(4)
C31 C36 1.501(5)
C31 Ti3 2.358(3)
C32 C33 1.418(4)
C32 C37 1.497(4)
C32 Ti3 2.401(3)
C33 C34 1.419(4)
C33 C38 1.502(4)
C33 Ti3 2.407(3)
C34 C35 1.415(4)
C34 C39 1.502(5)
C34 Ti3 2.368(3)
C35 C40 1.510(4)
C35 Ti3 2.330(3)
C41 C42 1.520(5)
C41 Al1 1.994(4)
C51 C52 1.495(6)
C51 Al1 2.003(4)
C61 C62 1.516(5)
C61 Al1 1.985(4)
C71 O1 1.366(4)
C71 C72 1.392(6)
C71 C76 1.406(6)
C72 C73 1.417(8)
C72 C77 1.494(8)
C73 C74 1.363(11)
C74 C75 1.367(11)
C75 C76 1.377(6)
C76 C78 1.502(7)
C101 C106 1.353(6)
C101 C102 1.382(7)
C101 C107 1.521(7)
C102 C103 1.389(7)
C103 C104 1.360(7)
C104 C105 1.357(6)
C105 C106 1.403(6)
Al1 O1 1.861(2)
Al1 Li1 3.166(6)
Li1 O1 1.853(6)
Li1 O23 2.134(6)
Li1 O12 2.185(6)
Li1 O13 2.273(6)
Li1 Ti2 2.851(5)
Li1 Ti3 2.926(6)
Li1 Ti1 2.950(6)
O12 Ti1 1.846(2)
O12 Ti2 1.854(2)
O13 Ti1 1.851(2)
O13 Ti3 1.856(2)
O23 Ti2 1.853(2)
O23 Ti3 1.859(2)
Ti1 Ti3 2.8431(8)
Ti1 Ti2 2.8524(8)
Ti2 Ti3 2.8447(8)
